data_7019414
loop_
_publ_author_name
'Chatterjee, Sudipta'
'Mandal, Sutanuva'
'Samanta, Subhas'
'Goswami, Sreebrata'

_publ_section_title
;
 Bis(acetonitrile)bis(acetylacetonato)ruthenium(iii) mediated chemical
 transformations of coordinated 2-methylthioanilide.
;
_journal_issue 23
_journal_name_full 'Dalton transactions (Cambridge, England : 2003)'
_journal_page_first 7057
_journal_page_last 7066
_journal_paper_doi 10.1039/c2dt30344b
_journal_volume 41
_journal_year 2012
_chemical_formula_moiety 'C18 H22 N O5 Ru S'
_chemical_formula_sum 'C18 H22 N O5 Ru S'
_chemical_formula_weight 465.51
_chemical_name_systematic
;
?
;
_space_group_IT_number 14
_symmetry_cell_setting monoclinic
_symmetry_space_group_name_Hall '-P 2ybc'
_symmetry_space_group_name_H-M 'P 1 21/c 1'
_atom_sites_solution_hydrogens geom
_atom_sites_solution_primary direct
_atom_sites_solution_secondary difmap
_audit_creation_method SHELXL-97
_cell_angle_alpha 90.00
_cell_angle_beta 122.29(2)
_cell_angle_gamma 90.00
_cell_formula_units_Z 4
_cell_length_a 12.513(3)
_cell_length_b 11.347(5)
_cell_length_c 15.814(6)
_cell_measurement_reflns_used 10464
_cell_measurement_temperature 150(2)
_cell_measurement_theta_max 28.4
_cell_measurement_theta_min 2.3
_cell_volume 1898.1(13)
_computing_cell_refinement 'Bruker SMART'
_computing_data_collection 'Bruker SMART'
_computing_data_reduction 'Bruker SAINT'
_computing_molecular_graphics 'Ortep-3 for Windows (Farrugia, 1997)'
_computing_publication_material 'WINGX V1.70.01'
_computing_structure_refinement 'SHELXL-97 (Sheldrick, 1997)'
_computing_structure_solution 'SHELXS-97 (Sheldrick, 1990)'
_diffrn_ambient_temperature 150(2)
_diffrn_measured_fraction_theta_full 0.950
_diffrn_measured_fraction_theta_max 0.950
_diffrn_measurement_device_type 'CCD area detector'
_diffrn_measurement_method 'phi and omega scans'
_diffrn_radiation_monochromator graphite
_diffrn_radiation_source 'fine-focus sealed tube'
_diffrn_radiation_type MoK\a
_diffrn_radiation_wavelength 0.71073
_diffrn_reflns_av_R_equivalents 0.0625
_diffrn_reflns_av_sigmaI/netI 0.0940
_diffrn_reflns_limit_h_max 16
_diffrn_reflns_limit_h_min -11
_diffrn_reflns_limit_k_max 10
_diffrn_reflns_limit_k_min -15
_diffrn_reflns_limit_l_max 18
_diffrn_reflns_limit_l_min -20
_diffrn_reflns_number 10397
_diffrn_reflns_theta_full 28.36
_diffrn_reflns_theta_max 28.36
_diffrn_reflns_theta_min 2.35
_exptl_absorpt_coefficient_mu 0.955
_exptl_absorpt_correction_T_max 0.8779
_exptl_absorpt_correction_T_min 0.8545
_exptl_absorpt_correction_type empirical
_exptl_absorpt_process_details SADABS
_exptl_crystal_colour Purple
_exptl_crystal_density_diffrn 1.629
_exptl_crystal_density_method 'not measured'
_exptl_crystal_description Square
_exptl_crystal_F_000 948
_exptl_crystal_size_max 0.17
_exptl_crystal_size_mid 0.15
_exptl_crystal_size_min 0.14
_refine_diff_density_max 1.038
_refine_diff_density_min -0.809
_refine_diff_density_rms 0.159
_refine_ls_extinction_method none
_refine_ls_goodness_of_fit_ref 1.016
_refine_ls_hydrogen_treatment constr
_refine_ls_matrix_type full
_refine_ls_number_parameters 239
_refine_ls_number_reflns 4513
_refine_ls_number_restraints 0
_refine_ls_restrained_S_all 1.016
_refine_ls_R_factor_all 0.0863
_refine_ls_R_factor_gt 0.0558
_refine_ls_shift/su_max 0.008
_refine_ls_shift/su_mean 0.000
_refine_ls_structure_factor_coef Fsqd
_refine_ls_weighting_details 'calc w=1/[\s^2^(Fo^2^)+(0.0630P)^2^+0.0000P] where P=(Fo^2^+2Fc^2^)/3'
_refine_ls_weighting_scheme calc
_refine_ls_wR_factor_gt 0.1194
_refine_ls_wR_factor_ref 0.1388
_reflns_number_gt 3249
_reflns_number_total 4513
_reflns_threshold_expression >2sigma(I)
_cod_data_source_file c2dt30344b.txt
_cod_data_source_block 1c
_cod_depositor_comments
;
The following automatic conversions were performed:

'_symmetry_cell_setting' value 'Monoclinic' changed to 'monoclinic'
according to /home/saulius/struct/CIF-dictionaries/cif_core.dic
dictionary named 'cif_core.dic' version 2.4.1 from
2010-06-29.

'_exptl_absorpt_correction_type' value 'Empirical'
changed to 'empirical' according to
/home/saulius/struct/CIF-dictionaries/cif_core.dic dictionary named
'cif_core.dic' version 2.4.1 from 2010-06-29.

Automatic conversion script
Id: cif_fix_values 1891 2012-01-12 08:04:46Z andrius 
;
_cod_original_cell_volume 1898.2(12)
_cod_original_sg_symbol_H-M P121/C1
_cod_database_code 7019414

loop_
_symmetry_equiv_pos_as_xyz
'x, y, z'
'-x, y+1/2, -z+1/2'
'-x, -y, -z'
'x, -y-1/2, z-1/2'

loop_
_atom_site_label
_atom_site_type_symbol
_atom_site_fract_x
_atom_site_fract_y
_atom_site_fract_z
_atom_site_U_iso_or_equiv
_atom_site_adp_type
_atom_site_occupancy
_atom_site_symmetry_multiplicity
_atom_site_calc_flag
_atom_site_refinement_flags
Ru1 Ru 0.80544(4) 0.15451(3) 0.18211(3) 0.01500(13) Uani 1 1 d .
S1 S 0.62602(12) 0.24524(11) 0.16263(11) 0.0231(3) Uani 1 1 d .
O4 O 0.7092(3) 0.0856(3) 0.0432(3) 0.0191(8) Uani 1 1 d .
O1 O 0.9054(3) 0.2333(3) 0.3170(3) 0.0188(8) Uani 1 1 d .
N1 N 0.7535(4) 0.0170(4) 0.2367(3) 0.0179(9) Uani 1 1 d .
O3 O 0.8609(3) 0.2930(3) 0.1334(3) 0.0179(7) Uani 1 1 d .
O2 O 0.9594(3) 0.0693(3) 0.1997(3) 0.0192(8) Uani 1 1 d .
O5 O 0.7143(4) -0.1801(3) 0.2243(4) 0.0389(11) Uani 1 1 d .
C9 C 0.7313(5) 0.1130(4) -0.0248(4) 0.0184(11) Uani 1 1 d .
C12 C 0.6080(5) 0.1531(4) 0.2440(4) 0.0196(11) Uani 1 1 d .
C2 C 1.0273(5) 0.2368(4) 0.3678(4) 0.0195(11) Uani 1 1 d .
C7 C 0.8659(5) 0.2891(4) 0.0544(4) 0.0175(11) Uani 1 1 d .
C8 C 0.8094(4) 0.2047(4) -0.0196(4) 0.0183(11) Uani 1 1 d .
H8 H 0.8247 0.2092 -0.0710 0.022 Uiso 1 1 calc R
C17 C 0.6751(4) 0.0486(4) 0.2742(4) 0.0163(10) Uani 1 1 d .
C5 C 1.1734(5) 0.0357(5) 0.2603(5) 0.0306(14) Uani 1 1 d .
H5A H 1.1524 -0.0458 0.2431 0.046 Uiso 1 1 calc R
H5B H 1.2522 0.0414 0.3235 0.046 Uiso 1 1 calc R
H5C H 1.1812 0.0739 0.2096 0.046 Uiso 1 1 calc R
C6 C 0.9387(5) 0.3894(5) 0.0453(4) 0.0253(12) Uani 1 1 d .
H6A H 0.9139 0.4625 0.0605 0.038 Uiso 1 1 calc R
H6B H 0.9208 0.3922 -0.0218 0.038 Uiso 1 1 calc R
H6C H 1.0276 0.3773 0.0913 0.038 Uiso 1 1 calc R
C4 C 1.0705(5) 0.0948(4) 0.2676(4) 0.0223(12) Uani 1 1 d .
C10 C 0.6638(5) 0.0399(4) -0.1172(4) 0.0233(12) Uani 1 1 d .
H10A H 0.6891 -0.0409 -0.1007 0.035 Uiso 1 1 calc R
H10B H 0.6846 0.0673 -0.1642 0.035 Uiso 1 1 calc R
H10C H 0.5743 0.0463 -0.1463 0.035 Uiso 1 1 calc R
C14 C 0.5201(5) 0.1121(5) 0.3443(4) 0.0275(13) Uani 1 1 d .
H14 H 0.4663 0.1313 0.3660 0.033 Uiso 1 1 calc R
C3 C 1.1053(5) 0.1734(4) 0.3471(4) 0.0230(12) Uani 1 1 d .
H3 H 1.1916 0.1841 0.3914 0.028 Uiso 1 1 calc R
C15 C 0.5911(5) 0.0121(5) 0.3782(4) 0.0305(14) Uani 1 1 d .
H15 H 0.5882 -0.0348 0.4252 0.037 Uiso 1 1 calc R
C1 C 1.0847(5) 0.3185(5) 0.4555(4) 0.0262(12) Uani 1 1 d .
H1A H 1.0974 0.3945 0.4355 0.039 Uiso 1 1 calc R
H1B H 1.1645 0.2875 0.5077 0.039 Uiso 1 1 calc R
H1C H 1.0290 0.3260 0.4796 0.039 Uiso 1 1 calc R
C11 C 0.4902(5) 0.1994(6) 0.0436(5) 0.0339(14) Uani 1 1 d .
H11A H 0.4874 0.2434 -0.0094 0.051 Uiso 1 1 calc R
H11B H 0.4143 0.2136 0.0432 0.051 Uiso 1 1 calc R
H11C H 0.4968 0.1168 0.0338 0.051 Uiso 1 1 calc R
C16 C 0.6666(5) -0.0199(5) 0.3435(4) 0.0239(12) Uani 1 1 d .
H16 H 0.7133 -0.0891 0.3669 0.029 Uiso 1 1 calc R
C13 C 0.5277(5) 0.1862(5) 0.2771(4) 0.0258(13) Uani 1 1 d .
H13 H 0.4811 0.2556 0.2548 0.031 Uiso 1 1 calc R
C18 C 0.7632(5) -0.0907(5) 0.2155(4) 0.0257(12) Uani 1 1 d .
H18 H 0.8143 -0.1024 0.1899 0.031 Uiso 1 1 calc R

loop_
_atom_site_aniso_label
_atom_site_aniso_U_11
_atom_site_aniso_U_22
_atom_site_aniso_U_33
_atom_site_aniso_U_23
_atom_site_aniso_U_13
_atom_site_aniso_U_12
Ru1 0.0168(2) 0.0157(2) 0.0161(2) -0.00161(17) 0.01122(17) -0.00253(16)
S1 0.0233(7) 0.0194(7) 0.0295(8) -0.0001(6) 0.0161(6) -0.0006(5)
O4 0.0230(18) 0.0212(18) 0.0135(19) -0.0056(15) 0.0101(15) -0.0073(15)
O1 0.0205(18) 0.0218(19) 0.020(2) -0.0035(15) 0.0152(16) -0.0053(15)
N1 0.017(2) 0.028(2) 0.018(2) -0.0107(19) 0.0154(19) -0.0104(18)
O3 0.0199(18) 0.0153(17) 0.022(2) -0.0017(15) 0.0132(16) -0.0021(14)
O2 0.0184(18) 0.0205(18) 0.024(2) 0.0008(15) 0.0149(16) 0.0016(15)
O5 0.050(3) 0.024(2) 0.063(3) -0.003(2) 0.044(3) -0.0024(19)
C9 0.019(3) 0.019(2) 0.017(3) 0.001(2) 0.009(2) 0.002(2)
C12 0.016(2) 0.022(3) 0.017(3) -0.005(2) 0.006(2) -0.006(2)
C2 0.023(3) 0.020(3) 0.020(3) 0.007(2) 0.015(2) 0.001(2)
C7 0.020(3) 0.013(2) 0.023(3) 0.003(2) 0.014(2) 0.0023(19)
C8 0.015(2) 0.021(3) 0.024(3) 0.001(2) 0.014(2) 0.001(2)
C17 0.015(2) 0.018(2) 0.018(3) -0.008(2) 0.010(2) -0.0074(19)
C5 0.028(3) 0.022(3) 0.050(4) 0.002(3) 0.027(3) 0.001(2)
C6 0.026(3) 0.026(3) 0.027(3) -0.003(2) 0.017(3) -0.005(2)
C4 0.027(3) 0.013(2) 0.033(3) 0.002(2) 0.021(3) -0.005(2)
C10 0.023(3) 0.021(3) 0.023(3) 0.000(2) 0.010(2) 0.001(2)
C14 0.025(3) 0.041(3) 0.026(3) -0.021(3) 0.020(3) -0.021(3)
C3 0.014(2) 0.022(3) 0.031(3) 0.003(2) 0.011(2) -0.002(2)
C15 0.028(3) 0.046(4) 0.022(3) -0.009(3) 0.017(3) -0.017(3)
C1 0.029(3) 0.025(3) 0.026(3) -0.004(2) 0.015(3) -0.006(2)
C11 0.023(3) 0.044(4) 0.033(4) 0.005(3) 0.015(3) -0.001(3)
C16 0.024(3) 0.028(3) 0.020(3) -0.003(2) 0.012(2) -0.008(2)
C13 0.018(3) 0.022(3) 0.030(3) -0.013(2) 0.008(2) -0.002(2)
C18 0.026(3) 0.028(3) 0.028(3) 0.011(3) 0.018(3) 0.007(2)

loop_
_atom_type_symbol
_atom_type_description
_atom_type_scat_dispersion_real
_atom_type_scat_dispersion_imag
_atom_type_scat_source
C C 0.0033 0.0016 'International Tables Vol C Tables 4.2.6.8 and 6.1.1.4'
H H 0.0000 0.0000 'International Tables Vol C Tables 4.2.6.8 and 6.1.1.4'
N N 0.0061 0.0033 'International Tables Vol C Tables 4.2.6.8 and 6.1.1.4'
O O 0.0106 0.0060 'International Tables Vol C Tables 4.2.6.8 and 6.1.1.4'
S S 0.1246 0.1234 'International Tables Vol C Tables 4.2.6.8 and 6.1.1.4'
Ru Ru -1.2594 0.8363 'International Tables Vol C Tables 4.2.6.8 and 6.1.1.4'

loop_
_geom_angle_atom_site_label_1
_geom_angle_atom_site_label_2
_geom_angle_atom_site_label_3
_geom_angle
O4 Ru1 O1 175.79(13)
O4 Ru1 O3 90.74(14)
O1 Ru1 O3 85.05(14)
O4 Ru1 O2 86.30(14)
O1 Ru1 O2 93.38(14)
O3 Ru1 O2 85.95(13)
O4 Ru1 N1 91.40(15)
O1 Ru1 N1 92.81(15)
O3 Ru1 N1 177.86(15)
O2 Ru1 N1 94.03(15)
O4 Ru1 S1 93.12(10)
O1 Ru1 S1 87.35(10)
O3 Ru1 S1 96.20(10)
O2 Ru1 S1 177.78(10)
N1 Ru1 S1 83.84(12)
C12 S1 C11 100.0(3)
C12 S1 Ru1 97.52(17)
C11 S1 Ru1 108.2(2)
C9 O4 Ru1 123.3(3)
C2 O1 Ru1 122.1(3)
C18 N1 C17 121.5(4)
C18 N1 Ru1 121.1(3)
C17 N1 Ru1 115.1(3)
C7 O3 Ru1 123.1(3)
C4 O2 Ru1 122.8(3)
O4 C9 C8 125.9(5)
O4 C9 C10 115.1(4)
C8 C9 C10 119.0(5)
C17 C12 C13 121.5(5)
C17 C12 S1 118.1(4)
C13 C12 S1 120.5(4)
O1 C2 C3 125.8(5)
O1 C2 C1 114.7(4)
C3 C2 C1 119.5(5)
O3 C7 C8 125.5(4)
O3 C7 C6 114.3(4)
C8 C7 C6 120.2(5)
C7 C8 C9 126.2(5)
C7 C8 H8 116.9
C9 C8 H8 116.9
C12 C17 C16 117.6(5)
C12 C17 N1 119.6(4)
C16 C17 N1 122.8(5)
C4 C5 H5A 109.5
C4 C5 H5B 109.5
H5A C5 H5B 109.5
C4 C5 H5C 109.5
H5A C5 H5C 109.5
H5B C5 H5C 109.5
C7 C6 H6A 109.5
C7 C6 H6B 109.5
H6A C6 H6B 109.5
C7 C6 H6C 109.5
H6A C6 H6C 109.5
H6B C6 H6C 109.5
O2 C4 C3 125.7(5)
O2 C4 C5 115.6(5)
C3 C4 C5 118.7(5)
C9 C10 H10A 109.5
C9 C10 H10B 109.5
H10A C10 H10B 109.5
C9 C10 H10C 109.5
H10A C10 H10C 109.5
H10B C10 H10C 109.5
C15 C14 C13 120.4(5)
C15 C14 H14 119.8
C13 C14 H14 119.8
C2 C3 C4 128.3(5)
C2 C3 H3 115.8
C4 C3 H3 115.8
C14 C15 C16 120.4(5)
C14 C15 H15 119.8
C16 C15 H15 119.8
C2 C1 H1A 109.5
C2 C1 H1B 109.5
H1A C1 H1B 109.5
C2 C1 H1C 109.5
H1A C1 H1C 109.5
H1B C1 H1C 109.5
S1 C11 H11A 109.5
S1 C11 H11B 109.5
H11A C11 H11B 109.5
S1 C11 H11C 109.5
H11A C11 H11C 109.5
H11B C11 H11C 109.5
C15 C16 C17 121.7(5)
C15 C16 H16 119.1
C17 C16 H16 119.1
C14 C13 C12 118.3(5)
C14 C13 H13 120.9
C12 C13 H13 120.9
O5 C18 N1 129.1(5)
O5 C18 H18 115.5
N1 C18 H18 115.5

loop_
_geom_bond_atom_site_label_1
_geom_bond_atom_site_label_2
_geom_bond_distance
Ru1 O4 2.015(3)
Ru1 O1 2.016(4)
Ru1 O3 2.029(3)
Ru1 O2 2.038(3)
Ru1 N1 2.049(4)
Ru1 S1 2.3359(13)
S1 C12 1.763(5)
S1 C11 1.813(6)
O4 C9 1.284(6)
O1 C2 1.290(6)
N1 C18 1.290(7)
N1 C17 1.438(6)
O3 C7 1.283(6)
O2 C4 1.256(6)
O5 C18 1.231(6)
C9 C8 1.399(7)
C9 C10 1.489(7)
C12 C17 1.382(7)
C12 C13 1.410(7)
C2 C3 1.384(7)
C2 C1 1.495(7)
C7 C8 1.379(7)
C7 C6 1.513(7)
C8 H8 0.9300
C17 C16 1.393(7)
C5 C4 1.510(7)
C5 H5A 0.9600
C5 H5B 0.9600
C5 H5C 0.9600
C6 H6A 0.9600
C6 H6B 0.9600
C6 H6C 0.9600
C4 C3 1.407(8)
C10 H10A 0.9600
C10 H10B 0.9600
C10 H10C 0.9600
C14 C15 1.362(8)
C14 C13 1.398(8)
C14 H14 0.9300
C3 H3 0.9300
C15 C16 1.371(7)
C15 H15 0.9300
C1 H1A 0.9600
C1 H1B 0.9600
C1 H1C 0.9600
C11 H11A 0.9600
C11 H11B 0.9600
C11 H11C 0.9600
C16 H16 0.9300
C13 H13 0.9300
C18 H18 0.9300
